data_7029964
loop_
_publ_author_name
'Chen, Chao'
'Chen, Wanzhi'
'Qiu, Huayu'

_publ_section_title
;
 Synthesis of [PdL(NH3)2](PF6)2 (L =
 1,1'-di(alkyl)-3,3'-methylenediimidazolin-2,2'-diylidene) complexes and
 their reactivities towards N-donors.
;
_journal_issue 43
_journal_name_full 'Dalton transactions (Cambridge, England : 2003)'
_journal_page_first 13405
_journal_page_last 13412
_journal_paper_doi 10.1039/c2dt31739g
_journal_volume 41
_journal_year 2012
_chemical_formula_sum 'C32 H46 F12 N12 P2 Pd2'
_chemical_formula_weight 1101.55
_chemical_name_systematic
;
?
;
_space_group_IT_number 14
_symmetry_cell_setting monoclinic
_symmetry_space_group_name_Hall '-P 2ybc'
_symmetry_space_group_name_H-M 'P 1 21/c 1'
_atom_sites_solution_hydrogens geom
_atom_sites_solution_primary direct
_atom_sites_solution_secondary difmap
_audit_creation_method SHELXL-97
_cell_angle_alpha 90.00
_cell_angle_beta 112.113(4)
_cell_angle_gamma 90.00
_cell_formula_units_Z 4
_cell_length_a 14.8227(4)
_cell_length_b 20.3413(5)
_cell_length_c 15.2998(5)
_cell_measurement_reflns_used 8360
_cell_measurement_temperature 293(2)
_cell_measurement_theta_max 29.3952
_cell_measurement_theta_min 2.8672
_cell_volume 4273.8(2)
_computing_cell_refinement 'Bruker FRAMBO'
_computing_data_collection 'Bruker FRAMBO'
_computing_data_reduction 'Bruker SAINT'
_computing_molecular_graphics 'Bruker SHELXTL'
_computing_publication_material 'Bruker SHELXTL'
_computing_structure_refinement 'SHELXL-97 (Sheldrick, 1997)'
_computing_structure_solution 'SHELXS-97 (Sheldrick, 1990)'
_diffrn_ambient_temperature 293(2)
_diffrn_measured_fraction_theta_full 0.999
_diffrn_measured_fraction_theta_max 0.999
_diffrn_measurement_device_type 'multiwire proportional'
_diffrn_measurement_method 'phi and omega scans'
_diffrn_radiation_monochromator graphite
_diffrn_radiation_source 'fine-focus sealed tube'
_diffrn_radiation_type MoK\a
_diffrn_radiation_wavelength 0.71073
_diffrn_reflns_av_R_equivalents 0.0365
_diffrn_reflns_av_sigmaI/netI 0.0343
_diffrn_reflns_limit_h_max 17
_diffrn_reflns_limit_h_min -17
_diffrn_reflns_limit_k_max 24
_diffrn_reflns_limit_k_min -23
_diffrn_reflns_limit_l_max 18
_diffrn_reflns_limit_l_min -18
_diffrn_reflns_number 30090
_diffrn_reflns_theta_full 25.01
_diffrn_reflns_theta_max 25.01
_diffrn_reflns_theta_min 2.87
_exptl_absorpt_coefficient_mu 1.010
_exptl_absorpt_correction_T_max 0.7583
_exptl_absorpt_correction_T_min 0.6764
_exptl_absorpt_correction_type multi-scan
_exptl_absorpt_process_details sadabs
_exptl_crystal_colour colorless
_exptl_crystal_density_diffrn 1.712
_exptl_crystal_density_method 'not measured'
_exptl_crystal_description block
_exptl_crystal_F_000 2208
_exptl_crystal_size_max 0.42
_exptl_crystal_size_mid 0.35
_exptl_crystal_size_min 0.29
_refine_diff_density_max 1.501
_refine_diff_density_min -0.892
_refine_diff_density_rms 0.108
_refine_ls_extinction_method none
_refine_ls_goodness_of_fit_ref 1.044
_refine_ls_hydrogen_treatment constr
_refine_ls_matrix_type full
_refine_ls_number_parameters 549
_refine_ls_number_reflns 7523
_refine_ls_number_restraints 18
_refine_ls_restrained_S_all 1.050
_refine_ls_R_factor_all 0.0602
_refine_ls_R_factor_gt 0.0448
_refine_ls_shift/su_max 0.062
_refine_ls_shift/su_mean 0.001
_refine_ls_structure_factor_coef Fsqd
_refine_ls_weighting_details 'calc w=1/[\s^2^(Fo^2^)+(0.0644P)^2^+10.8594P] where P=(Fo^2^+2Fc^2^)/3'
_refine_ls_weighting_scheme calc
_refine_ls_wR_factor_gt 0.1154
_refine_ls_wR_factor_ref 0.1286
_reflns_number_gt 6036
_reflns_number_total 7523
_reflns_threshold_expression >2sigma(I)
_cod_data_source_file c2dt31739g.txt
_cod_data_source_block 7
_cod_depositor_comments
;
The following automatic conversions were performed:

'_symmetry_cell_setting' value 'Monoclinic' changed to 'monoclinic'
according to
/usr/data/users/saulius/automatic-downloads/retrospective/RSC/lib/dictionaries/cif_core.dic
dictionary named 'cif_core.dic' version 2.4.2 from 2011-04-26.

Automatic conversion script
Id: cif_fix_values 2281 2013-09-26 08:29:07Z andrius 
;
_cod_original_sg_symbol_H-M P2(1)/c
_cod_database_code 7029964

loop_
_symmetry_equiv_pos_as_xyz
'x, y, z'
'-x, y+1/2, -z+1/2'
'-x, -y, -z'
'x, -y-1/2, z-1/2'

loop_
_atom_site_label
_atom_site_type_symbol
_atom_site_fract_x
_atom_site_fract_y
_atom_site_fract_z
_atom_site_U_iso_or_equiv
_atom_site_adp_type
_atom_site_occupancy
_atom_site_symmetry_multiplicity
_atom_site_calc_flag
_atom_site_refinement_flags
Pd1 Pd 0.37731(3) 0.682521(17) 0.19212(2) 0.03131(12) Uani 1 1 d .
Pd2 Pd 0.14869(3) 0.740942(18) 0.01459(3) 0.03383(13) Uani 1 1 d .
C1 C 0.2423(6) 0.4678(3) 0.1661(6) 0.082(2) Uani 1 1 d .
H1A H 0.2831 0.4668 0.1301 0.122 Uiso 1 1 calc R
H1B H 0.1753 0.4639 0.1243 0.122 Uiso 1 1 calc R
H1C H 0.2590 0.4318 0.2100 0.122 Uiso 1 1 calc R
C2 C 0.2571(5) 0.5325(3) 0.2199(5) 0.0586(16) Uani 1 1 d .
H2A H 0.2300 0.5680 0.1755 0.070 Uiso 1 1 calc R
H2B H 0.2220 0.5310 0.2621 0.070 Uiso 1 1 calc R
C3 C 0.4093(4) 0.6004(2) 0.2701(4) 0.0396(12) Uani 1 1 d .
C4 C 0.4200(6) 0.5034(3) 0.3417(5) 0.0685(19) Uani 1 1 d .
H4 H 0.4024 0.4625 0.3574 0.082 Uiso 1 1 calc R
C5 C 0.5076(6) 0.5313(3) 0.3794(5) 0.0670(19) Uani 1 1 d .
H5 H 0.5624 0.5140 0.4266 0.080 Uiso 1 1 calc R
C6 C 0.5774(4) 0.6388(3) 0.3538(4) 0.0532(15) Uani 1 1 d .
H6A H 0.5970 0.6421 0.3002 0.064 Uiso 1 1 calc R
H6B H 0.6336 0.6255 0.4084 0.064 Uiso 1 1 calc R
C7 C 0.4566(4) 0.7269(3) 0.3119(4) 0.0410(12) Uani 1 1 d .
C8 C 0.5851(5) 0.7410(4) 0.4497(5) 0.0661(19) Uani 1 1 d .
H8 H 0.6438 0.7336 0.4998 0.079 Uiso 1 1 calc R
C9 C 0.5256(6) 0.7912(4) 0.4386(5) 0.075(2) Uani 1 1 d .
H9 H 0.5350 0.8264 0.4800 0.090 Uiso 1 1 calc R
C12 C 0.0095(6) 0.5708(4) 0.1194(6) 0.090(3) Uani 1 1 d .
H12A H -0.0587 0.5606 0.0914 0.135 Uiso 1 1 calc R
H12B H 0.0368 0.5513 0.1810 0.135 Uiso 1 1 calc R
H12C H 0.0419 0.5536 0.0805 0.135 Uiso 1 1 calc R
C13 C 0.0227(6) 0.6442(4) 0.1276(5) 0.0683(19) Uani 1 1 d .
H13A H -0.0009 0.6606 0.1747 0.082 Uiso 1 1 calc R
H13B H 0.0915 0.6545 0.1487 0.082 Uiso 1 1 calc R
C14 C -0.1297(5) 0.6766(4) -0.0116(6) 0.071(2) Uani 1 1 d .
H14 H -0.1749 0.6541 0.0059 0.085 Uiso 1 1 calc R
C15 C -0.1502(4) 0.7135(3) -0.0877(6) 0.0658(19) Uani 1 1 d .
H15 H -0.2114 0.7222 -0.1332 0.079 Uiso 1 1 calc R
C16 C 0.0123(4) 0.7146(3) -0.0085(4) 0.0416(12) Uani 1 1 d .
C17 C -0.0467(5) 0.7822(3) -0.1507(4) 0.0554(15) Uani 1 1 d .
H17A H -0.1089 0.7972 -0.1958 0.066 Uiso 1 1 calc R
H17B H -0.0114 0.7612 -0.1851 0.066 Uiso 1 1 calc R
C18 C -0.0130(5) 0.9025(3) -0.1169(5) 0.0602(17) Uani 1 1 d .
H18 H -0.0650 0.9199 -0.1672 0.072 Uiso 1 1 calc R
C19 C 0.0549(5) 0.9356(3) -0.0499(5) 0.0618(17) Uani 1 1 d .
H19 H 0.0599 0.9811 -0.0446 0.074 Uiso 1 1 calc R
C20 C 0.0896(4) 0.8299(3) -0.0188(4) 0.0405(12) Uani 1 1 d .
C23 C 0.0677(4) 0.6029(3) -0.1236(4) 0.0590(16) Uani 1 1 d .
H23A H 0.0214 0.5977 -0.0939 0.088 Uiso 1 1 calc R
H23B H 0.0605 0.5674 -0.1671 0.088 Uiso 1 1 calc R
H23C H 0.0563 0.6439 -0.1570 0.088 Uiso 1 1 calc R
C24 C 0.1684(4) 0.6023(3) -0.0502(4) 0.0406(12) Uani 1 1 d .
C25 C 0.2416(4) 0.5587(3) -0.0429(4) 0.0459(13) Uani 1 1 d .
H25 H 0.2377 0.5228 -0.0817 0.055 Uiso 1 1 calc R
C26 C 0.3224(4) 0.5787(2) 0.0333(4) 0.0394(12) Uani 1 1 d .
C27 C 0.4219(4) 0.5497(3) 0.0711(5) 0.0575(16) Uani 1 1 d .
H27A H 0.4690 0.5839 0.0974 0.086 Uiso 1 1 calc R
H27B H 0.4346 0.5283 0.0210 0.086 Uiso 1 1 calc R
H27C H 0.4263 0.5182 0.1192 0.086 Uiso 1 1 calc R
C28 C 0.2359(5) 0.8371(5) -0.1217(6) 0.098(3) Uani 1 1 d .
H28A H 0.1848 0.8049 -0.1425 0.148 Uiso 1 1 calc R
H28B H 0.2688 0.8385 -0.1651 0.148 Uiso 1 1 calc R
H28C H 0.2086 0.8795 -0.1192 0.148 Uiso 1 1 calc R
C29 C 0.3077(4) 0.8188(3) -0.0246(5) 0.0587(17) Uani 1 1 d .
C30 C 0.4032(5) 0.8361(3) 0.0184(5) 0.0593(17) Uani 1 1 d .
H30 H 0.4380 0.8649 -0.0044 0.071 Uiso 1 1 calc R
C31 C 0.4379(4) 0.8020(3) 0.1032(4) 0.0453(13) Uani 1 1 d .
C32 C 0.5393(4) 0.8025(3) 0.1758(5) 0.0561(15) Uani 1 1 d .
H32A H 0.5399 0.8244 0.2315 0.084 Uiso 1 1 calc R
H32B H 0.5814 0.8253 0.1513 0.084 Uiso 1 1 calc R
H32C H 0.5617 0.7581 0.1911 0.084 Uiso 1 1 calc R
N1 N 0.3605(4) 0.5463(2) 0.2752(3) 0.0495(12) Uani 1 1 d .
N2 N 0.5008(3) 0.5910(2) 0.3348(3) 0.0469(11) Uani 1 1 d .
N3 N 0.5420(3) 0.7018(2) 0.3713(3) 0.0476(11) Uani 1 1 d .
N4 N 0.4462(4) 0.7826(2) 0.3542(3) 0.0543(13) Uani 1 1 d .
N5 N 0.1176(3) 0.8907(2) 0.0112(3) 0.0482(12) Uani 1 1 d .
N6 N 0.0084(3) 0.8373(2) -0.0975(3) 0.0471(11) Uani 1 1 d .
N7 N -0.0617(3) 0.7364(2) -0.0857(4) 0.0502(12) Uani 1 1 d .
N8 N -0.0292(3) 0.6771(2) 0.0380(4) 0.0495(12) Uani 1 1 d .
N9 N 0.2026(3) 0.64683(19) 0.0199(3) 0.0361(9) Uani 1 1 d .
N10 N 0.2983(3) 0.63262(19) 0.0711(3) 0.0349(9) Uani 1 1 d .
N11 N 0.3654(3) 0.76553(19) 0.1100(3) 0.0360(9) Uani 1 1 d .
N12 N 0.2840(3) 0.7760(2) 0.0302(3) 0.0409(10) Uani 1 1 d .
F2 F 0.9228(5) 0.5996(4) 0.5890(7) 0.190(4) Uani 1 1 d D
F3 F 0.8650(6) 0.5562(4) 0.6769(6) 0.181(3) Uani 1 1 d .
F4 F 0.7835(8) 0.5651(4) 0.5252(7) 0.265(7) Uani 1 1 d D
F5 F 0.7930(5) 0.6693(3) 0.5336(5) 0.159(3) Uani 1 1 d .
F6 F 0.7258(4) 0.6134(5) 0.6097(8) 0.219(5) Uani 1 1 d D
F7 F 0.7591(5) 0.8177(3) 0.6458(4) 0.123(2) Uani 1 1 d .
F8 F 0.7521(3) 0.8653(2) 0.7746(2) 0.0769(12) Uani 1 1 d .
F9 F 0.8141(3) 0.9203(3) 0.6830(3) 0.116(2) Uani 1 1 d .
F10 F 0.6798(3) 0.9012(2) 0.5565(3) 0.0925(15) Uani 1 1 d .
F11 F 0.6151(3) 0.8472(2) 0.6474(3) 0.0800(12) Uani 1 1 d .
F12 F 0.6701(4) 0.9484(2) 0.6845(4) 0.1153(19) Uani 1 1 d .
P1 P 0.82923(14) 0.61398(11) 0.60702(14) 0.0744(6) Uani 1 1 d D
P2 P 0.71485(11) 0.88374(8) 0.66555(11) 0.0508(4) Uani 1 1 d .
F1 F 0.8791(9) 0.6627(4) 0.6854(7) 0.314(9) Uani 1 1 d D
C10 C 0.3640(5) 0.8282(3) 0.3203(5) 0.0691(19) Uani 1 1 d D
H10A H 0.3304 0.8291 0.3638 0.083 Uiso 1 1 calc R
H10B H 0.3183 0.8141 0.2590 0.083 Uiso 1 1 calc R
C21 C 0.1983(5) 0.9083(3) 0.0976(5) 0.073(2) Uani 1 1 d D
H21A H 0.2398 0.9399 0.0835 0.088 Uiso 1 1 calc R
H21B H 0.2368 0.8695 0.1241 0.088 Uiso 1 1 calc R
C11 C 0.4027(9) 0.8953(4) 0.3129(9) 0.147(4) Uani 1 1 d DU
H11A H 0.4594 0.9041 0.3683 0.220 Uiso 1 1 calc R
H11B H 0.3537 0.9277 0.3073 0.220 Uiso 1 1 calc R
H11C H 0.4196 0.8972 0.2582 0.220 Uiso 1 1 calc R
C22 C 0.1615(14) 0.9372(9) 0.1685(11) 0.237(8) Uani 1 1 d DU
H22A H 0.1092 0.9672 0.1372 0.356 Uiso 1 1 calc R
H22B H 0.2134 0.9603 0.2161 0.356 Uiso 1 1 calc R
H22C H 0.1383 0.9026 0.1973 0.356 Uiso 1 1 calc R

loop_
_atom_site_aniso_label
_atom_site_aniso_U_11
_atom_site_aniso_U_22
_atom_site_aniso_U_33
_atom_site_aniso_U_23
_atom_site_aniso_U_13
_atom_site_aniso_U_12
Pd1 0.0317(2) 0.0292(2) 0.0302(2) -0.00245(15) 0.00859(16) -0.00005(15)
Pd2 0.0297(2) 0.0319(2) 0.0387(2) 0.00306(16) 0.01157(17) 0.00340(15)
C1 0.104(6) 0.052(4) 0.083(5) -0.015(4) 0.029(5) -0.025(4)
C2 0.067(4) 0.045(3) 0.062(4) -0.001(3) 0.022(3) -0.013(3)
C3 0.045(3) 0.036(3) 0.036(3) -0.004(2) 0.013(2) 0.003(2)
C4 0.096(6) 0.039(3) 0.066(4) 0.020(3) 0.025(4) 0.008(4)
C5 0.082(5) 0.056(4) 0.054(4) 0.015(3) 0.016(4) 0.025(4)
C6 0.040(3) 0.072(4) 0.042(3) 0.001(3) 0.008(3) 0.002(3)
C7 0.041(3) 0.048(3) 0.032(3) -0.005(2) 0.011(2) -0.007(2)
C8 0.061(4) 0.079(5) 0.042(3) -0.011(3) 0.001(3) -0.016(4)
C9 0.088(5) 0.070(5) 0.049(4) -0.023(4) 0.007(4) -0.019(4)
C12 0.082(5) 0.082(6) 0.099(6) 0.021(5) 0.027(5) -0.015(4)
C13 0.079(5) 0.077(5) 0.062(4) 0.002(4) 0.040(4) -0.008(4)
C14 0.043(4) 0.080(5) 0.102(6) -0.021(4) 0.042(4) -0.016(3)
C15 0.033(3) 0.064(4) 0.093(5) -0.010(4) 0.016(3) -0.002(3)
C16 0.035(3) 0.037(3) 0.053(3) -0.004(2) 0.018(3) 0.003(2)
C17 0.052(4) 0.053(4) 0.047(3) 0.004(3) 0.002(3) 0.005(3)
C18 0.047(3) 0.053(4) 0.073(4) 0.018(3) 0.013(3) 0.015(3)
C19 0.054(4) 0.042(3) 0.082(5) 0.012(3) 0.018(4) 0.013(3)
C20 0.033(3) 0.039(3) 0.050(3) 0.008(2) 0.015(2) 0.005(2)
C23 0.048(3) 0.061(4) 0.052(3) -0.017(3) 0.001(3) -0.002(3)
C24 0.041(3) 0.039(3) 0.036(3) -0.007(2) 0.008(2) -0.002(2)
C25 0.050(3) 0.040(3) 0.043(3) -0.016(2) 0.012(3) 0.005(2)
C26 0.039(3) 0.038(3) 0.038(3) -0.006(2) 0.010(2) 0.003(2)
C27 0.044(3) 0.057(4) 0.065(4) -0.014(3) 0.014(3) 0.015(3)
C28 0.062(5) 0.157(8) 0.082(5) 0.070(6) 0.033(4) 0.026(5)
C29 0.046(3) 0.068(4) 0.067(4) 0.032(3) 0.028(3) 0.018(3)
C30 0.051(4) 0.061(4) 0.076(4) 0.027(3) 0.036(3) 0.006(3)
C31 0.042(3) 0.039(3) 0.061(4) -0.003(3) 0.025(3) -0.004(2)
C32 0.043(3) 0.053(3) 0.071(4) -0.008(3) 0.021(3) -0.015(3)
N1 0.063(3) 0.033(2) 0.051(3) 0.006(2) 0.020(2) 0.003(2)
N2 0.053(3) 0.045(3) 0.039(2) 0.005(2) 0.012(2) 0.013(2)
N3 0.043(3) 0.057(3) 0.036(2) -0.004(2) 0.006(2) -0.005(2)
N4 0.065(3) 0.042(3) 0.049(3) -0.018(2) 0.014(3) -0.008(2)
N5 0.041(3) 0.032(2) 0.064(3) 0.003(2) 0.011(2) 0.002(2)
N6 0.038(2) 0.040(2) 0.056(3) 0.011(2) 0.010(2) 0.010(2)
N7 0.032(2) 0.048(3) 0.063(3) -0.002(2) 0.010(2) 0.003(2)
N8 0.048(3) 0.049(3) 0.059(3) -0.006(2) 0.029(2) -0.010(2)
N9 0.036(2) 0.032(2) 0.034(2) -0.0021(18) 0.0061(19) 0.0056(18)
N10 0.034(2) 0.030(2) 0.036(2) -0.0035(18) 0.0075(18) 0.0019(17)
N11 0.035(2) 0.031(2) 0.042(2) -0.0001(18) 0.014(2) -0.0011(17)
N12 0.034(2) 0.042(2) 0.048(3) 0.013(2) 0.016(2) 0.0040(19)
F2 0.158(7) 0.183(7) 0.286(11) 0.039(7) 0.150(8) 0.043(6)
F3 0.182(7) 0.183(7) 0.180(7) 0.118(6) 0.068(6) 0.070(6)
F4 0.214(10) 0.205(10) 0.249(11) -0.064(9) -0.059(9) 0.063(8)
F5 0.121(5) 0.140(5) 0.181(7) 0.093(5) 0.017(5) 0.008(4)
F6 0.131(6) 0.267(11) 0.307(12) 0.135(9) 0.137(7) 0.069(6)
F7 0.169(6) 0.105(4) 0.124(4) 0.019(3) 0.090(4) 0.063(4)
F8 0.055(2) 0.124(4) 0.049(2) 0.021(2) 0.0167(18) 0.007(2)
F9 0.056(2) 0.188(6) 0.082(3) 0.044(3) 0.001(2) -0.044(3)
F10 0.094(3) 0.104(3) 0.057(2) 0.024(2) 0.003(2) -0.026(3)
F11 0.072(3) 0.090(3) 0.072(3) -0.003(2) 0.020(2) -0.033(2)
F12 0.105(4) 0.068(3) 0.142(5) -0.029(3) 0.010(3) 0.015(3)
P1 0.0624(11) 0.0857(14) 0.0689(12) 0.0232(11) 0.0176(10) 0.0195(10)
P2 0.0428(8) 0.0542(9) 0.0497(9) 0.0088(7) 0.0107(7) -0.0003(7)
F1 0.381(16) 0.173(8) 0.178(8) -0.101(7) -0.133(10) 0.103(9)
C10 0.079(5) 0.048(4) 0.077(5) -0.021(3) 0.025(4) 0.004(3)
C21 0.055(4) 0.047(4) 0.087(5) -0.001(4) -0.007(4) 0.000(3)
C11 0.147(5) 0.146(5) 0.147(5) -0.0003(10) 0.0548(19) 0.0006(10)
C22 0.237(8) 0.237(8) 0.237(8) -0.0009(10) 0.089(3) 0.0008(10)

loop_
_atom_type_symbol
_atom_type_description
_atom_type_scat_dispersion_real
_atom_type_scat_dispersion_imag
_atom_type_scat_source
C C 0.0033 0.0016 'International Tables Vol C Tables 4.2.6.8 and 6.1.1.4'
H H 0.0000 0.0000 'International Tables Vol C Tables 4.2.6.8 and 6.1.1.4'
N N 0.0061 0.0033 'International Tables Vol C Tables 4.2.6.8 and 6.1.1.4'
P P 0.1023 0.0942 'International Tables Vol C Tables 4.2.6.8 and 6.1.1.4'
F F 0.0171 0.0103 'International Tables Vol C Tables 4.2.6.8 and 6.1.1.4'
Pd Pd -0.9988 1.0072 'International Tables Vol C Tables 4.2.6.8 and 6.1.1.4'

loop_
_geom_angle_atom_site_label_1
_geom_angle_atom_site_label_2
_geom_angle_atom_site_label_3
_geom_angle
C7 Pd1 C3 84.5(2)
C7 Pd1 N10 177.3(2)
C3 Pd1 N10 92.97(18)
C7 Pd1 N11 94.30(19)
C3 Pd1 N11 170.97(19)
N10 Pd1 N11 88.09(16)
C16 Pd2 C20 83.1(2)
C16 Pd2 N12 174.42(19)
C20 Pd2 N12 91.74(19)
C16 Pd2 N9 96.28(19)
C20 Pd2 N9 168.3(2)
N12 Pd2 N9 88.33(17)
N1 C2 C1 112.5(6)
N1 C3 N2 104.8(5)
N1 C3 Pd1 135.2(4)
N2 C3 Pd1 120.0(4)
C5 C4 N1 107.3(6)
C4 C5 N2 106.5(6)
N2 C6 N3 108.9(5)
N4 C7 N3 104.0(4)
N4 C7 Pd1 133.9(4)
N3 C7 Pd1 122.0(4)
C9 C8 N3 105.5(6)
C8 C9 N4 108.2(6)
N8 C13 C12 111.7(6)
C15 C14 N8 108.7(6)
C14 C15 N7 105.7(6)
N8 C16 N7 105.6(5)
N8 C16 Pd2 134.3(4)
N7 C16 Pd2 120.2(4)
N7 C17 N6 108.3(5)
C19 C18 N6 106.2(5)
C18 C19 N5 108.0(6)
N5 C20 N6 105.2(4)
N5 C20 Pd2 135.0(4)
N6 C20 Pd2 119.1(4)
N9 C24 C25 108.7(4)
N9 C24 C23 124.3(5)
C25 C24 C23 127.1(5)
C24 C25 C26 106.6(4)
N10 C26 C25 108.4(4)
N10 C26 C27 122.6(5)
C25 C26 C27 128.9(5)
N12 C29 C30 109.5(5)
N12 C29 C28 121.3(6)
C30 C29 C28 129.0(6)
C29 C30 C31 105.9(5)
N11 C31 C30 108.9(5)
N11 C31 C32 123.8(5)
C30 C31 C32 127.3(5)
C3 N1 C4 110.7(5)
C3 N1 C2 126.4(5)
C4 N1 C2 122.8(5)
C3 N2 C5 110.6(5)
C3 N2 C6 123.1(5)
C5 N2 C6 126.3(5)
C7 N3 C8 112.2(5)
C7 N3 C6 121.5(5)
C8 N3 C6 126.3(5)
C7 N4 C9 110.0(6)
C7 N4 C10 126.6(5)
C9 N4 C10 123.4(5)
C20 N5 C19 109.8(5)
C20 N5 C21 125.8(5)
C19 N5 C21 124.4(5)
C20 N6 C18 110.9(5)
C20 N6 C17 122.8(4)
C18 N6 C17 126.4(5)
C16 N7 C15 111.1(5)
C16 N7 C17 122.2(5)
C15 N7 C17 126.5(5)
C16 N8 C14 108.9(6)
C16 N8 C13 125.1(5)
C14 N8 C13 126.0(6)
C24 N9 N10 108.2(4)
C24 N9 Pd2 124.6(3)
N10 N9 Pd2 121.4(3)
C26 N10 N9 108.1(4)
C26 N10 Pd1 129.5(3)
N9 N10 Pd1 122.0(3)
C31 N11 N12 107.8(4)
C31 N11 Pd1 127.6(4)
N12 N11 Pd1 120.8(3)
C29 N12 N11 107.9(4)
C29 N12 Pd2 128.7(4)
N11 N12 Pd2 122.8(3)
F1 P1 F5 91.8(5)
F1 P1 F2 93.6(7)
F5 P1 F2 95.7(5)
F1 P1 F4 176.6(9)
F5 P1 F4 87.3(5)
F2 P1 F4 83.2(6)
F1 P1 F3 90.7(5)
F5 P1 F3 177.3(5)
F2 P1 F3 83.2(4)
F4 P1 F3 90.1(6)
F1 P1 F6 100.1(8)
F5 P1 F6 87.0(4)
F2 P1 F6 165.9(6)
F4 P1 F6 83.1(6)
F3 P1 F6 93.5(4)
F12 P2 F7 179.3(4)
F12 P2 F9 90.3(3)
F7 P2 F9 90.4(4)
F12 P2 F11 89.6(3)
F7 P2 F11 89.7(3)
F9 P2 F11 179.7(3)
F12 P2 F10 90.8(3)
F7 P2 F10 89.1(3)
F9 P2 F10 89.3(2)
F11 P2 F10 90.3(2)
F12 P2 F8 90.4(3)
F7 P2 F8 89.7(3)
F9 P2 F8 90.0(2)
F11 P2 F8 90.3(2)
F10 P2 F8 178.6(3)
N4 C10 C11 108.3(7)
N5 C21 C22 110.7(9)

loop_
_geom_bond_atom_site_label_1
_geom_bond_atom_site_label_2
_geom_bond_distance
Pd1 C7 1.983(5)
Pd1 C3 2.003(5)
Pd1 N10 2.049(4)
Pd1 N11 2.072(4)
Pd2 C16 1.991(5)
Pd2 C20 1.992(5)
Pd2 N12 2.057(4)
Pd2 N9 2.064(4)
C1 C2 1.525(9)
C2 N1 1.472(8)
C3 N1 1.336(7)
C3 N2 1.359(7)
C4 C5 1.333(10)
C4 N1 1.379(8)
C5 N2 1.377(8)
C6 N2 1.440(8)
C6 N3 1.447(8)
C7 N4 1.343(7)
C7 N3 1.350(7)
C8 C9 1.318(10)
C8 N3 1.379(8)
C9 N4 1.392(8)
C12 C13 1.506(10)
C13 N8 1.457(8)
C14 C15 1.320(10)
C14 N8 1.395(8)
C15 N7 1.381(8)
C16 N8 1.340(7)
C16 N7 1.349(7)
C17 N7 1.440(8)
C17 N6 1.443(8)
C18 C19 1.320(9)
C18 N6 1.371(7)
C19 N5 1.384(7)
C20 N5 1.330(7)
C20 N6 1.352(7)
C23 C24 1.493(7)
C24 N9 1.348(6)
C24 C25 1.373(7)
C25 C26 1.381(7)
C26 N10 1.349(6)
C26 C27 1.489(7)
C28 C29 1.513(9)
C29 N12 1.344(7)
C29 C30 1.363(9)
C30 C31 1.388(8)
C31 N11 1.342(7)
C31 C32 1.496(8)
N4 C10 1.461(8)
N5 C21 1.455(8)
N9 N10 1.369(5)
N11 N12 1.372(6)
F2 P1 1.540(4)
F3 P1 1.543(6)
F4 P1 1.542(5)
F5 P1 1.536(6)
F6 P1 1.550(4)
F7 P2 1.572(5)
F8 P2 1.593(4)
F9 P2 1.579(4)
F10 P2 1.590(4)
F11 P2 1.582(4)
F12 P2 1.549(5)
P1 F1 1.517(4)
C10 C11 1.502(5)
C21 C22 1.505(5)
